data_1547742
loop_
_publ_author_name
'Wen, Jian'
'Cheng, Hanchao'
'Raabe, Gerhard'
'Bolm, Carsten'

_publ_section_title
;
 Rhodium-Catalyzed [4 + 3] Annulations of Sulfoximines with
 \a,\b-Unsaturated Ketones Leading to 1,2-Benzothiazepine 1-Oxides.
;
_journal_issue 21
_journal_name_full 'Organic letters'
_journal_page_first 6020
_journal_page_last 6023
_journal_paper_doi 10.1021/acs.orglett.7b03106
_journal_volume 19
_journal_year 2017
_chemical_formula_moiety 'C25 H23 N1 O2 S1'
_chemical_formula_sum 'C25 H23 N O2 S'
_chemical_formula_weight 401.55
_space_group_IT_number 14
_symmetry_cell_setting monoclinic
_symmetry_space_group_name_Hall '-P 2ybc'
_symmetry_space_group_name_H-M 'P 1 21/c 1'
_cell_angle_alpha 90.00000
_cell_angle_beta 111.709(2)
_cell_angle_gamma 90.00000
_cell_formula_units_Z 4
_cell_length_a 14.4968(8)
_cell_length_b 10.5034(6)
_cell_length_c 15.0275(8)
_cell_measurement_reflns_used 9905
_cell_measurement_temperature 296
_cell_measurement_theta_max 66.00
_cell_measurement_theta_min 3.28
_cell_volume 2125.9(2)
_computing_data_reduction 'xtal ADDREF SORTRF'
_computing_molecular_graphics xtal
_computing_publication_material 'xtal BONDLA CIFIO'
_computing_structure_refinement 'xtal CRYLSQ'
_computing_structure_solution xtal
_diffrn_ambient_temperature 296
_diffrn_measured_fraction_theta_full 0.983
_diffrn_measured_fraction_theta_max 0.983
_diffrn_measurement_device_type 'Bruker APEX-II CCD'
_diffrn_measurement_method '\f and \w scans'
_diffrn_radiation_detector 'Bruker APEX-II CCD'
_diffrn_radiation_monochromator graphite
_diffrn_radiation_source microsource
_diffrn_radiation_type 'Cu K\a'
_diffrn_radiation_wavelength 1.54178
_diffrn_reflns_av_R_equivalents .03
_diffrn_reflns_av_sigmaI/netI .024
_diffrn_reflns_limit_h_max 17
_diffrn_reflns_limit_h_min -17
_diffrn_reflns_limit_k_max 12
_diffrn_reflns_limit_k_min -12
_diffrn_reflns_limit_l_max 17
_diffrn_reflns_limit_l_min -17
_diffrn_reflns_number 42376
_diffrn_reflns_theta_full 67.3
_diffrn_reflns_theta_max 67.3
_diffrn_reflns_theta_min 3.28
_exptl_absorpt_coefficient_mu 1.508
_exptl_absorpt_correction_T_max 0.7529
_exptl_absorpt_correction_T_min 0.5592
_exptl_absorpt_correction_type multi-scan
_exptl_absorpt_process_details SADABS
_exptl_crystal_colour colourless
_exptl_crystal_density_diffrn 1.255
_exptl_crystal_description rod-like
_exptl_crystal_F_000 848
_exptl_crystal_size_max 1.202
_exptl_crystal_size_mid 0.448
_exptl_crystal_size_min 0.370
_refine_diff_density_max .381
_refine_diff_density_min -.29
_refine_ls_extinction_coef .00000
_refine_ls_goodness_of_fit_all .995
_refine_ls_goodness_of_fit_ref 1.011
_refine_ls_hydrogen_treatment refall
_refine_ls_matrix_type full
_refine_ls_number_constraints 0
_refine_ls_number_parameters 354
_refine_ls_number_reflns 3616
_refine_ls_number_restraints 0
_refine_ls_R_factor_all .046
_refine_ls_R_factor_gt .045
_refine_ls_shift/su_max .002
_refine_ls_structure_factor_coef F
_refine_ls_weighting_details
;
1/[7.8s^2^(F)]
;
_refine_ls_weighting_scheme calc
_refine_ls_wR_factor_all .046
_refine_ls_wR_factor_ref .046
_reflns_d_resolution_high .836
_reflns_d_resolution_low 13.432
_reflns_Friedel_coverage 0
_reflns_limit_h_max 17
_reflns_limit_h_min 0
_reflns_limit_k_max 12
_reflns_limit_k_min 0
_reflns_limit_l_max 16
_reflns_limit_l_min -17
_reflns_number_gt 3616
_reflns_number_total 3751
_reflns_threshold_expression 'I > 2.00 sig(I)'
_cod_data_source_file ol7b03106_si_001.cif
_cod_data_source_block gr0855
_cod_depositor_comments 'Adding full bibliography for 1547742.cif.'
_cod_original_sg_symbol_Hall -p_2ybc
_cod_original_sg_symbol_H-M P_1_21/c_1
_cod_original_formula_sum 'C25 H23 N1 O2 S1'
_cod_database_code 1547742

loop_
_symmetry_equiv_pos_as_xyz
+x,+y,+z
-x,1/2+y,1/2-z
-x,-y,-z
+x,1/2-y,1/2+z

loop_
_atom_site_label
_atom_site_fract_x
_atom_site_fract_y
_atom_site_fract_z
_atom_site_U_iso_or_equiv
_atom_site_adp_type
_atom_site_occupancy
S1 1.02331(2) .05642(3) .21346(2) .0386(2) Uani 1.00000
C24 .97381(10) .16182(13) .11176(9) .0392(6) Uani 1.00000
C10 .87077(11) .18262(13) .07163(10) .0424(6) Uani 1.00000
C18 1.25523(10) .16474(14) .38538(11) .0437(6) Uani 1.00000
C14 1.03867(11) .22304(16) .07495(10) .0475(7) Uani 1.00000
C13 .99835(14) .30954(16) .00028(11) .0536(8) Uani 1.00000
C6 .63750(10) .23934(15) .25209(11) .0469(7) Uani 1.00000
C5 .66177(12) .36675(17) .27194(13) .0542(8) Uani 1.00000
C23 1.24709(13) .07215(17) .44843(12) .0552(8) Uani 1.00000
C12 .89787(14) .33044(17) -.03993(12) .0569(8) Uani 1.00000
C19 1.32229(13) .26352(18) .42399(14) .0568(8) Uani 1.00000
C4 .62209(15) .4343(2) .32813(15) .0648(10) Uani 1.00000
C1 .57391(11) .18150(19) .28993(13) .0537(8) Uani 1.00000
C17 1.19648(10) .15339(14) .28157(11) .0453(7) Uani 1.00000
C15 1.14899(13) .1966(3) .10978(13) .0671(10) Uani 1.00000
C16 1.20438(12) .2289(2) .21336(13) .0616(9) Uani 1.00000
C21 1.37463(14) .1712(2) .58089(14) .0688(10) Uani 1.00000
C11 .83500(13) .26670(16) -.00574(11) .0529(8) Uani 1.00000
C3 .55962(14) .3762(2) .36550(15) .0685(10) Uani 1.00000
C22 1.30646(16) .0753(2) .54511(14) .0677(9) Uani 1.00000
C20 1.38135(14) .2660(2) .52020(15) .0670(10) Uani 1.00000
C2 .53560(14) .2500(2) .34678(14) .0646(10) Uani 1.00000
N1 1.13577(9) .04307(12) .25175(9) .0473(6) Uani 1.00000
O1 .97540(8) .09355(11) .27825(7) .0502(5) Uani 1.00000
C25 .98446(16) -.09750(17) .16833(17) .0639(9) Uani 1.00000
C9 .79376(11) .12247(16) .10452(12) .0476(7) Uani 1.00000
C7 .67844(12) .16036(16) .19285(14) .0576(8) Uani 1.00000
C8 .75478(13) .21632(17) .15896(14) .0529(8) Uani 1.00000
O2 .65074(18) .05246(16) .1733(2) .1274(15) Uani 1.00000
H9a .8202(16) .052(2) .1459(16) .058(5) Uiso 1.00000
H23 1.1995(17) .003(2) .4240(16) .064(5) Uiso 1.00000
H11 .7669(16) .2809(19) -.0326(14) .054(4) Uiso 1.00000
H21 1.414(2) .174(2) .648(2) .086(7) Uiso 1.00000
H8b .810(2) .250(2) .2131(19) .075(6) Uiso 1.00000
H12 .8707(19) .386(2) -.090(2) .077(6) Uiso 1.00000
H9b .7383(17) .093(2) .0499(17) .063(5) Uiso 1.00000
H13 1.0412(17) .351(2) -.0259(16) .064(5) Uiso 1.00000
H20 1.425(2) .331(2) .5430(19) .078(6) Uiso 1.00000
H25c .914(2) -.102(2) .1343(19) .079(6) Uiso 1.00000
H1 .5590(16) .095(2) .2783(15) .061(5) Uiso 1.00000
H4 .641(2) .522(3) .341(2) .083(7) Uiso 1.00000
H25a 1.016(2) -.111(3) .125(2) .085(7) Uiso 1.00000
H19 1.3250(17) .328(2) .3829(18) .068(6) Uiso 1.00000
H2 .492(2) .208(3) .373(2) .081(6) Uiso 1.00000
H3 .533(2) .422(3) .403(2) .089(7) Uiso 1.00000
H16 1.246(2) .300(3) .2293(19) .080(7) Uiso 1.00000
H1a 1.1733(16) .242(2) .0698(17) .065(5) Uiso 1.00000
H8a .7267(19) .291(3) .1238(19) .075(6) Uiso 1.00000
H5 .7056(17) .406(2) .2481(16) .065(5) Uiso 1.00000
H15b 1.164(2) .104(3) .100(2) .086(7) Uiso 1.00000
H22 1.302(2) .013(3) .589(2) .083(7) Uiso 1.00000
H25b 1.016(2) -.157(3) .210(2) .093(8) Uiso 1.00000

loop_
_atom_site_aniso_label
_atom_site_aniso_U_11
_atom_site_aniso_U_22
_atom_site_aniso_U_33
_atom_site_aniso_U_12
_atom_site_aniso_U_13
_atom_site_aniso_U_23
S1 .0468(2) .0317(2) .0361(2) .00238(13) .01400(13) -.00288(12)
C24 .0467(7) .0375(7) .0343(6) .0041(6) .0159(5) -.0031(5)
C10 .0482(7) .0391(7) .0384(7) .0038(6) .0145(6) -.0062(6)
C18 .0381(6) .0409(8) .0513(8) .0055(6) .0154(6) -.0016(6)
C14 .0536(8) .0557(9) .0363(7) .0008(7) .0203(6) -.0009(6)
C13 .0702(10) .0543(9) .0416(8) -.0006(8) .0268(7) .0023(7)
C6 .0361(6) .0475(9) .0553(8) .0023(6) .0146(6) .0013(6)
C5 .0501(8) .0486(9) .0672(10) .0012(7) .0255(8) -.0016(7)
C23 .0586(9) .0458(9) .0513(8) -.0041(8) .0087(7) .0013(7)
C12 .0770(11) .0511(9) .0412(8) .0144(8) .0203(7) .0082(7)
C19 .0535(9) .0508(10) .0683(10) -.0082(7) .0250(8) -.0059(8)
C4 .0625(10) .0552(11) .0781(12) .0094(9) .0276(9) -.0070(9)
C1 .0411(7) .0556(11) .0624(9) .0027(7) .0166(7) .0070(8)
C17 .0384(6) .0469(8) .0504(8) .0048(6) .0160(6) .0021(6)
C15 .0536(9) .1027(17) .0519(9) .0029(10) .0275(8) .0149(10)
C16 .0455(8) .0798(13) .0584(9) -.0064(9) .0180(7) .0130(9)
C21 .0577(9) .0815(13) .0550(10) .0002(9) .0065(8) -.0105(9)
C11 .0543(9) .0557(9) .0438(8) .0137(7) .0123(7) .0018(7)
C3 .0612(10) .0792(14) .0699(11) .0178(10) .0300(9) -.0044(10)
C22 .0718(11) .0638(11) .0521(9) -.0003(9) .0049(8) .0069(9)
C20 .0528(9) .0694(12) .0750(12) -.0175(9) .0192(8) -.0256(10)
C2 .0516(9) .0802(14) .0679(10) .0082(9) .0290(8) .0105(9)
N1 .0497(7) .0404(7) .0459(6) .0070(5) .0107(5) -.0018(5)
O1 .0618(6) .0527(6) .0412(5) .0004(5) .0248(5) -.0010(4)
C25 .0667(11) .0369(9) .0747(12) .0038(8) .0105(10) -.0127(8)
C9 .0436(7) .0446(9) .0517(8) -.0016(7) .0143(7) -.0072(7)
C7 .0499(8) .0463(10) .0814(11) -.0091(7) .0299(8) -.0145(8)
C8 .0519(8) .0455(9) .0673(10) -.0030(7) .0290(8) -.0083(8)
O2 .1407(17) .0688(10) .237(3) -.0539(11) .144(2) -.0720(13)

loop_
_atom_type_symbol
_atom_type_oxidation_number
_atom_type_number_in_cell
_atom_type_scat_dispersion_real
_atom_type_scat_dispersion_imag
_atom_type_scat_source
C 0 100 .017 .009 'IT Vol C. Table 6.1.1.4  Table 6.1.1.5'
H 0 92 0 0 'IT Vol C. Table 6.1.1.4  Table 6.1.1.5'
N 0 4 .029 .018 'IT Vol C. Table 6.1.1.4  Table 6.1.1.5'
O 0 8 .047 .032 'IT Vol C. Table 6.1.1.4  Table 6.1.1.5'
S 0 4 .319 .557 'IT Vol C. Table 6.1.1.4  Table 6.1.1.5'

loop_
_geom_angle_atom_site_label_1
_geom_angle_atom_site_label_2
_geom_angle_atom_site_label_3
_geom_angle
O1 S1 N1 119.05(7)
O1 S1 C25 110.02(11)
O1 S1 C24 105.39(7)
N1 S1 C25 101.89(9)
N1 S1 C24 114.27(7)
C25 S1 C24 105.43(8)
C10 C24 C14 121.18(12)
C10 C24 S1 118.99(12)
C14 C24 S1 119.82(10)
C11 C10 C24 117.60(16)
C11 C10 C9 116.30(14)
C24 C10 C9 126.10(13)
C23 C18 C19 117.28(14)
C23 C18 C17 120.02(13)
C19 C18 C17 122.67(15)
C13 C14 C24 118.12(14)
C13 C14 C15 118.24(17)
C24 C14 C15 123.60(15)
H13 C13 C12 119.4(12)
H13 C13 C14 119.2(12)
C12 C13 C14 121.31(18)
C5 C6 C1 119.18(18)
C5 C6 C7 122.65(17)
C1 C6 C7 118.16(15)
H5 C5 C4 120.5(15)
H5 C5 C6 119.7(15)
C4 C5 C6 119.80(19)
H23 C23 C22 119.5(14)
H23 C23 C18 119.2(14)
C22 C23 C18 121.29(16)
H12 C12 C13 121.8(19)
H12 C12 C11 118.2(18)
C13 C12 C11 120.00(16)
H19 C19 C20 121.5(13)
H19 C19 C18 117.4(13)
C20 C19 C18 121.11(19)
H4 C4 C3 122(2)
H4 C4 C5 118(2)
C3 C4 C5 120.6(2)
H1 C1 C2 120.2(16)
H1 C1 C6 119.4(16)
C2 C1 C6 120.35(18)
C16 C17 N1 117.43(14)
C16 C17 C18 125.64(14)
N1 C17 C18 116.43(13)
H1a C15 H15b 104(2)
H1a C15 C16 111.5(12)
H1a C15 C14 106.5(13)
H15b C15 C16 107.9(14)
H15b C15 C14 112.1(16)
C16 C15 C14 114.10(18)
H16 C16 C17 120.7(17)
H16 C16 C15 119.5(17)
C17 C16 C15 119.81(19)
H21 C21 C22 120.0(18)
H21 C21 C20 120.8(17)
C22 C21 C20 119.17(17)
H11 C11 C12 120.3(14)
H11 C11 C10 118.0(14)
C12 C11 C10 121.68(16)
H3 C3 C4 120(2)
H3 C3 C2 120(2)
C4 C3 C2 120.1(2)
H22 C22 C21 117.4(15)
H22 C22 C23 122.3(15)
C21 C22 C23 120.3(2)
H20 C20 C21 120.2(17)
H20 C20 C19 119.1(17)
C21 C20 C19 120.73(18)
H2 C2 C3 120.5(17)
H2 C2 C1 119.5(17)
C3 C2 C1 120.0(2)
C17 N1 S1 119.69(10)
H25b C25 H25a 98(3)
H25b C25 H25c 121(3)
H25b C25 S1 112(2)
H25a C25 H25c 109(2)
H25a C25 S1 103.6(17)
H25c C25 S1 112.1(15)
H9a C9 H9b 108.3(18)
H9a C9 C10 111.7(15)
H9a C9 C8 107.0(16)
H9b C9 C10 109.9(17)
H9b C9 C8 108.0(16)
C10 C9 C8 111.78(14)
O2 C7 C6 120.0(2)
O2 C7 C8 120.6(2)
C6 C7 C8 119.45(15)
H8a C8 H8b 102(2)
H8a C8 C7 107.1(19)
H8a C8 C9 113.9(19)
H8b C8 C7 110(2)
H8b C8 C9 109.5(18)
C7 C8 C9 113.42(15)

loop_
_geom_bond_atom_site_label_1
_geom_bond_atom_site_label_2
_geom_bond_distance
S1 O1 1.4431(13)
S1 N1 1.5215(13)
S1 C25 1.7631(18)
S1 C24 1.8069(13)
C24 C10 1.406(2)
C24 C14 1.410(2)
C10 C11 1.398(2)
C10 C9 1.516(3)
C18 C23 1.393(3)
C18 C19 1.393(2)
C18 C17 1.480(2)
C14 C13 1.393(2)
C14 C15 1.513(2)
C13 H13 .96(3)
C13 C12 1.373(3)
C6 C5 1.388(2)
C6 C1 1.389(3)
C6 C7 1.491(3)
C5 H5 .93(3)
C5 C4 1.381(3)
C23 H23 .97(2)
C23 C22 1.388(2)
C12 H12 .92(3)
C12 C11 1.375(3)
C19 H19 .92(3)
C19 C20 1.381(3)
C4 H4 .96(3)
C4 C3 1.372(3)
C1 H1 .94(3)
C1 C2 1.381(3)
C17 C16 1.334(3)
C17 N1 1.4235(19)
C15 H1a .94(3)
C15 H15b 1.01(3)
C15 C16 1.503(2)
C16 H16 .94(3)
C21 H21 .95(3)
C21 C22 1.373(3)
C21 C20 1.378(3)
C11 H11 .93(2)
C3 H3 .93(4)
C3 C2 1.374(3)
C22 H22 .95(3)
C20 H20 .91(3)
C2 H2 .96(3)
C25 H25b .89(3)
C25 H25a .93(4)
C25 H25c .96(3)
C9 H9a .95(2)
C9 H9b .96(2)
C9 C8 1.517(3)
C7 O2 1.202(2)
C7 C8 1.499(3)
C8 H8a .95(3)
C8 H8b .97(2)

loop_
_geom_contact_atom_site_label_1
_geom_contact_atom_site_label_2
_geom_contact_distance
_geom_contact_site_symmetry_2
H25a H25b 1.37(5) .
H8b H8a 1.50(3) .
H25c H25a 1.53(5) .
H1a H15b 1.54(4) .
H9a H9b 1.55(3) .
H25c H25b 1.60(4) .
C11 H12 1.98(3) .
C17 H16 1.98(3) .
C19 H20 1.99(2) .
C14 H1a 1.99(3) .
C18 H19 1.99(2) .
C21 H20 2.00(3) .
C7 H8a 2.00(3) .
C21 H22 2.00(3) .
C2 H3 2.00(3) .
C4 H3 2.00(4) .
C8 H9a 2.01(2) .
C10 H11 2.011(18) .
C12 H11 2.01(2) .
C13 H12 2.01(2) .
C5 H4 2.02(3) .
C6 H5 2.02(2) .
C4 H5 2.02(3) .
C12 H13 2.02(3) .
C6 H1 2.02(3) .
C2 H1 2.02(3) .
C20 H19 2.02(2) .
C22 H21 2.02(3) .
C8 H9b 2.03(2) .
C1 H2 2.04(3) .
C20 H21 2.04(3) .
C14 H13 2.04(2) .
C3 H2 2.04(3) .
C16 H1a 2.04(2) .
C7 H8b 2.05(3) .
C22 H23 2.05(2) .
C3 H4 2.05(3) .
C18 H23 2.05(3) .
C16 H15b 2.06(3) .
C10 H9b 2.06(2) .
C9 H8b 2.06(3) .
C23 H22 2.06(3) .
C10 H9a 2.06(3) .
C9 H8a 2.09(3) .
C14 H15b 2.12(3) .
C15 H16 2.13(2) .
H9a H25c 2.16(4) .
S1 H25a 2.18(3) .
H19 H16 2.18(3) .
H13 H1a 2.24(3) .
S1 H25b 2.25(3) .
H11 H12 2.28(4) .
H21 H22 2.29(4) .
H4 H5 2.30(4) .
S1 H25c 2.30(3) .
H20 H19 2.30(3) .
H16 H1a 2.32(3) .
H21 H20 2.32(4) .
H2 H3 2.32(4) .
H12 H13 2.33(3) .
H1 H2 2.33(4) .
H8a H5 2.34(4) .
C6 O2 2.337(3) .
H9a H8b 2.34(3) .
H4 H3 2.34(5) .
C8 O2 2.350(3) .
C16 N1 2.357(3) .
C22 C20 2.373(3) .
H23 H22 2.38(3) .
C4 C2 2.379(3) .
C23 C19 2.379(3) .
C13 C11 2.379(3) .
C1 C3 2.385(3) .
C5 C3 2.392(3) .
H9b H8a 2.39(4) .
C5 C1 2.395(3) .
C6 C4 2.395(3) .
C23 C21 2.396(2) .
C19 C21 2.398(3) .
C24 C11 2.398(2) .
C6 C2 2.403(3) .
C24 C13 2.404(2) .
C14 C12 2.411(2) .
H8b H5 2.41(4) .
C18 C20 2.416(2) .
C10 C12 2.421(3) .
C18 C22 2.424(3) .
O1 H9a 2.428(19) .
N1 H23 2.44(2) .
H11 H9b 2.45(3) .
O2 H1 2.45(3) .
C10 C14 2.453(2) .
C17 C15 2.456(3) .
C13 H1a 2.46(2) .
C18 N1 2.4683(17) .
C1 C7 2.472(3) .
C11 C9 2.476(3) .
C23 C17 2.489(2) .
C13 C15 2.495(2) .
C18 C16 2.504(2) .
C10 C8 2.511(3) .
H1 H22 2.52(3) '3 756'
C9 C7 2.521(3) .
C19 C17 2.521(2) .
C5 C7 2.526(3) .
C14 C16 2.531(2) .
N1 H15b 2.54(3) .
S1 C17 2.5468(14) .
H8b H25b 2.55(4) '2 755'
N1 C25 2.555(2) .
N1 O1 2.555(2) .
C9 H11 2.56(2) .
O2 H19 2.58(2) '2 745'
C24 C15 2.577(3) .
C6 C8 2.582(3) .
C24 O1 2.5945(18) .
C7 H1 2.60(3) .
C24 C9 2.605(2) .
N1 H25a 2.61(3) .
C11 H9b 2.62(3) .
O1 H25b 2.62(3) '2 755'
C15 H13 2.62(2) .
H11 H8a 2.62(4) .
O1 C25 2.633(3) .
O2 H9a 2.64(3) .
C8 H5 2.64(2) .
O2 H9b 2.64(3) .
C17 H15b 2.64(3) .
C17 H23 2.65(2) .
H11 H22 2.65(3) '2 755'
N1 H25b 2.65(3) .
C17 H19 2.65(2) .
C7 H9a 2.66(3) .
C10 H8b 2.68(3) .
H23 H8a 2.68(4) '2 745'
C7 H5 2.69(2) .
C7 H9b 2.69(3) .
C18 H16 2.71(3) .
C16 H19 2.71(2) .
N1 H5 2.71(3) '2 745'
C24 H9a 2.72(3) .
H20 H3 2.72(4) '3 766'
C10 H8a 2.74(3) .
C15 N1 2.737(3) .
C9 O2 2.737(4) .
S1 H9a 2.74(2) .
C6 H8a 2.74(3) .
C19 H16 2.75(3) .
C23 C20 2.747(3) .
C4 C1 2.751(3) .
H20 H4 2.75(5) '3 766'
C19 C22 2.753(3) .
C1 O2 2.756(4) .
C5 C2 2.764(3) .
C25 H9a 2.77(2) .
C6 C3 2.769(3) .
H4 H15b 2.77(4) '2 755'
O1 H8b 2.77(3) .
C24 C12 2.773(2) .
C13 H25a 2.77(3) '3 755'
C6 H8b 2.77(3) .
S1 C10 2.7754(13) .
H19 H2 2.78(4) '1 655'
H16 H15b 2.78(4) .
C14 C11 2.784(2) .
H23 H11 2.79(3) '2 745'
S1 C14 2.7907(17) .
C10 C13 2.795(3) .
O1 H13 2.80(2) 4
C24 N1 2.8000(16) .
C18 C21 2.805(2) .
H9a H8a 2.81(3) .
C23 N1 2.812(2) .
H8b H9b 2.82(3) .
O2 H3 2.83(3) '2 645'
H12 H22 2.83(4) '2 755'
C5 H8a 2.83(3) .
C22 H1a 2.84(2) 4
C24 C25 2.840(2) .
C9 H25c 2.87(3) .
O1 H25c 2.88(3) .
C1 H22 2.88(3) '3 756'
C5 H8b 2.88(3) .
C24 H15b 2.89(3) .
H1 H4 2.89(3) '2 645'
C19 H2 2.89(3) '1 655'
H13 H25a 2.90(3) '3 755'
C11 H23 2.90(2) '2 755'
C24 H25a 2.92(3) .
O1 H12 2.92(3) 4
C11 H8a 2.93(3) .
C1 H21 2.93(3) '4 454'
O2 H8a 2.94(3) .
O1 C9 2.9591(16) .
O1 H25b 2.96(3) .
C24 H25c 2.96(3) .
C2 H21 2.97(3) '4 454'
C5 C8 2.982(3) .
H9b H3 2.99(3) '4 554'
O2 H8b 3.00(3) .
C21 H1a 3.00(2) 4
H21 H1 3.01(4) '3 756'
C19 C16 3.012(2) .
C8 H11 3.03(2) .
C3 H9b 3.03(2) 4
C4 H1 3.03(2) '2 655'
C14 H25a 3.05(3) '3 755'
C10 O1 3.0549(16) .
H23 H13 3.07(4) 4
C17 H5 3.07(2) '2 745'
H19 H3 3.08(4) '1 655'
H9a H19 3.08(3) '2 745'
C6 H11 3.089(18) 4
C1 H11 3.094(18) 4
H21 H16 3.11(5) 4
H8b H12 3.11(4) 4
C23 H1a 3.11(3) 4
C12 H25a 3.12(3) '3 755'
H1a H22 3.12(4) '4 554'
H1 H3 3.13(4) '2 645'
O2 H16 3.13(3) '2 745'
C10 H25c 3.13(3) .
C14 N1 3.1379(19) .
C4 H9b 3.14(2) 4
S1 H15b 3.14(3) .
C11 C8 3.144(3) .
H8b H25a 3.14(3) '2 755'
C20 H4 3.15(3) '3 766'
H9b H25c 3.15(3) .
C14 H16 3.15(2) .
H5 H15b 3.16(3) '2 755'
C13 H15b 3.16(3) .
S1 C15 3.165(2) .
H9b H4 3.17(3) '4 554'
C5 H11 3.169(19) 4
C6 H21 3.17(3) '4 454'
N1 H8b 3.17(2) '2 745'
C2 H11 3.18(2) 4
C3 H1 3.18(2) '2 655'
C12 H23 3.19(3) '2 755'
C14 C17 3.1866(18) .
S1 C16 3.190(2) .
H16 H22 3.19(4) '4 554'
C22 H20 3.19(3) .
S1 C9 3.1945(15) .
C22 H1 3.20(2) '3 756'
C24 C16 3.197(2) .
H20 H3 3.20(5) '1 655'
C23 H19 3.20(3) .
H9b H19 3.21(3) '2 745'
H25c H1a 3.21(3) '3 755'
C17 H1a 3.21(3) .
C11 H22 3.22(3) '2 755'
C23 H8a 3.22(3) '2 745'
C3 H21 3.22(3) '4 454'
C1 H3 3.22(3) .
C20 H22 3.22(3) .
C13 H11 3.22(2) .
N1 H16 3.22(3) .
C5 H3 3.23(4) .
C18 H20 3.23(2) .
C10 H12 3.23(3) .
C3 H5 3.23(3) .
C3 H1 3.23(3) .
C24 H11 3.23(2) .
C20 H2 3.23(3) '1 655'
H25a H15b 3.23(4) .
C1 H5 3.24(3) .
C21 H19 3.24(3) .
C24 H25b 3.24(3) '2 755'
C11 H13 3.24(3) .
C5 H1 3.24(3) .
C14 H12 3.25(2) .
C17 O1 3.248(2) .
C23 H13 3.25(3) 4
C6 H4 3.25(3) .
C4 H2 3.25(3) .
C22 H11 3.25(2) '2 745'
C23 H21 3.26(3) .
H12 H13 3.26(3) '3 765'
H23 H12 3.26(4) '2 745'
C19 H21 3.26(3) .
C2 H4 3.26(3) .
C19 H23 3.26(2) .
C4 H11 3.262(19) 4
C11 H9a 3.27(2) .
C25 H8b 3.27(2) '2 745'
C21 H23 3.27(2) .
C3 H11 3.27(2) 4
C24 H13 3.27(3) .
C6 H2 3.27(3) .
C24 H9b 3.27(2) .
H13 H25c 3.27(4) '3 755'
H25c H15b 3.27(4) '3 755'
H13 H25b 3.29(4) '3 755'
C24 H1a 3.29(3) .
C24 C17 3.2933(17) .
C18 H22 3.29(3) .
S1 H23 3.30(2) .
O1 C8 3.296(2) .
H21 H4 3.30(4) '3 766'
H20 H2 3.31(5) '1 655'
H13 H15b 3.31(4) .
O1 H23 3.31(2) .
C12 H22 3.32(3) '2 755'
H21 H1 3.33(3) '4 655'
H23 H8b 3.33(4) '2 745'
S1 H25b 3.34(3) '2 755'
O1 C25 3.342(2) '2 755'
C3 H20 3.34(3) '3 766'
C23 H11 3.35(2) '2 745'
O1 H25a 3.35(3) .
C25 H13 3.35(2) '3 755'
H21 H1a 3.36(4) 4
O2 H20 3.36(3) '4 454'
C4 H20 3.36(3) '3 766'
C20 H1a 3.36(3) 4
H21 H2 3.38(4) '4 655'
C13 O1 3.385(2) '4 554'
C15 H4 3.39(3) '2 745'
C24 H8b 3.39(3) .
C2 H19 3.39(3) '1 455'
C4 H15b 3.39(3) '2 755'
C18 H25c 3.40(3) '2 755'
N1 H25c 3.40(3) .
C21 H16 3.41(3) 4
C12 O1 3.411(2) '4 554'
O1 H25a 3.41(3) '2 755'
C5 H21 3.41(3) '4 454'
C8 H23 3.42(2) '2 755'
H9a H25a 3.42(4) .
C21 H1 3.42(2) '3 756'
H25a H15b 3.42(3) '3 755'
H4 H1a 3.42(3) '2 755'
C10 C25 3.422(2) .
C4 H21 3.42(3) '4 454'
N1 H8a 3.42(3) '2 745'
C16 H4 3.43(3) '2 745'
C3 O2 3.428(3) '2 655'
H20 H1 3.44(3) '4 655'
H9a H25b 3.44(4) .
C8 H25b 3.44(3) '2 755'
C1 H4 3.44(3) '2 645'
C11 H8b 3.44(3) .
O2 H22 3.44(3) '3 756'
C13 C25 3.451(3) '3 755'
C22 H16 3.45(3) 4
C6 H22 3.45(3) '3 756'
C19 O2 3.453(3) '2 755'
C25 C9 3.455(3) .
H25c H19 3.46(4) '2 745'
C7 H12 3.46(2) 4
C21 H4 3.46(3) '3 766'
H9a H11 3.47(3) .
H12 H25a 3.47(4) '3 755'
H25a H1a 3.47(3) '3 755'
C13 H25b 3.48(3) '3 755'
C22 H12 3.50(3) '2 745'
C17 H25c 3.50(3) '2 755'
H23 H5 3.50(4) '2 745'
C19 H25c 3.50(3) '2 755'
C10 H25b 3.50(3) '2 755'
C12 H13 3.51(2) '3 765'
C13 H25c 3.52(3) '3 755'
C2 H22 3.52(3) '3 756'
H11 H8b 3.52(4) .
C7 H20 3.53(2) '4 454'
C10 H23 3.53(2) '2 755'
C18 H1a 3.53(3) 4
H13 H13 3.53(3) '3 765'
C18 H2 3.54(3) '1 655'
C1 H20 3.54(2) '4 454'
H11 H1 3.54(3) '4 554'
C20 H3 3.54(3) '3 766'
C3 H19 3.54(3) '1 455'
C24 C8 3.547(3) .
H2 H16 3.55(4) '1 455'
C18 H5 3.55(2) '2 745'
C12 H8b 3.55(3) '4 554'
H23 H1a 3.56(3) 4
H9b H20 3.56(3) '2 745'
C6 H20 3.57(2) '4 454'
C5 H15b 3.57(3) '2 755'
C15 H25a 3.57(3) '3 755'
C15 H25c 3.58(3) '3 755'
H9a H16 3.58(4) '2 745'
C13 C16 3.580(2) .
C9 H19 3.58(2) '2 745'
S1 C18 3.5843(13) .
C6 H12 3.59(2) 4
C19 H3 3.60(3) '1 655'
C5 N1 3.598(2) '2 755'
C5 O2 3.598(3) .
O1 H25c 3.60(3) '2 755'
C19 H9a 3.60(2) '2 755'
C19 H1a 3.60(3) 4
C16 H5 3.61(2) '2 745'
C24 H25b 3.62(3) .
C19 H9b 3.62(2) '2 755'
C14 H25a 3.63(3) .
C23 C11 3.634(3) '2 745'
C5 C11 3.637(2) 4
C1 C22 3.640(3) '3 756'
N1 H1a 3.64(3) .
C10 H25a 3.64(3) .
C13 H13 3.65(2) '3 765'
C23 H20 3.65(3) .
C24 H25a 3.66(3) '3 755'
C7 H22 3.66(3) '3 756'
C16 H21 3.67(4) '4 554'
C7 H19 3.67(2) '2 745'
C22 H13 3.67(2) 4
C11 H25a 3.67(3) '3 755'
C22 H19 3.68(3) .
C20 H3 3.68(4) '1 655'
C15 C22 3.679(3) '4 554'
C8 H12 3.68(3) 4
C14 H25c 3.68(3) '3 755'
C19 C2 3.686(3) '1 655'
C24 H12 3.69(3) .
C4 H1 3.69(3) .
C6 H3 3.69(4) .
C2 H5 3.69(3) .
S1 H8b 3.70(3) .
C13 H12 3.70(3) '3 765'
C17 H25b 3.71(3) '2 755'
C19 H22 3.71(3) .
C6 C11 3.706(2) 4
C23 H5 3.71(3) '2 745'
C12 H25b 3.71(4) '3 755'
C14 H11 3.71(2) .
C1 H4 3.72(3) .
C20 H23 3.72(2) .
C15 C21 3.724(3) '4 554'
C16 H13 3.73(2) .
C5 H2 3.73(3) .
C1 C21 3.728(2) '4 454'
C23 H12 3.73(3) '2 745'
C23 C16 3.735(3) .
C2 H9b 3.75(2) 4
C17 H4 3.75(3) '2 745'
C2 C7 3.751(3) .
C10 H13 3.75(3) .
C14 O1 3.755(2) .
C18 H21 3.76(3) .
C11 C22 3.764(3) '2 755'
C12 C9 3.766(3) .
C19 N1 3.768(2) .
C17 C22 3.772(2) .
C12 C15 3.772(2) .
C4 C1 3.773(3) '2 655'
C16 H25c 3.77(3) '2 755'
C25 H15b 3.78(3) .
C25 H1a 3.78(2) '3 755'
C4 C7 3.782(3) .
C14 C25 3.783(3) '3 755'
C17 C20 3.786(2) .
O2 H3 3.79(3) '4 554'
C7 H3 3.80(3) '2 645'
C25 H15b 3.80(3) '3 755'
C18 H13 3.81(3) 4
C14 H25b 3.81(4) '2 755'
C4 C11 3.810(2) 4
N1 C8 3.811(2) '2 745'
C15 H25a 3.81(3) .
C20 H9b 3.81(2) '2 755'
S1 C23 3.8139(15) .
O2 H20 3.81(3) '2 745'
C12 H1a 3.83(2) .
C23 O1 3.8278(18) .
C22 H8a 3.83(3) '2 745'
C1 C8 3.834(3) .
C14 C25 3.839(3) .
C5 H1 3.84(2) '2 655'
C1 H21 3.84(3) '3 756'
C6 C21 3.843(2) '4 454'
C18 O1 3.8438(17) .
C16 C21 3.846(3) '4 554'
C16 H22 3.85(3) '4 554'
C15 H22 3.85(3) '4 554'
O1 H9b 3.86(2) .
C1 H3 3.86(3) '2 645'
O2 H12 3.86(2) 4
C23 C12 3.859(3) '2 745'
C2 H4 3.86(3) '2 645'
C10 C7 3.861(3) .
C10 C15 3.861(3) .
C18 C15 3.862(2) .
C3 H20 3.87(3) '1 455'
O2 H5 3.87(2) .
C15 H5 3.87(2) '2 745'
C10 H15b 3.88(3) '3 755'
C9 H25b 3.88(3) '2 755'
C12 C25 3.880(3) '3 755'
C14 C9 3.884(2) .
C7 H11 3.89(2) 4
C5 C17 3.893(2) '2 755'
C24 H8a 3.90(3) .
C4 C20 3.898(3) '3 766'
C21 C2 3.899(3) '4 655'
C25 H9b 3.90(2) .
C12 C22 3.902(3) '2 755'
C9 H3 3.90(3) '4 554'
C15 H21 3.91(3) '4 554'
C6 C9 3.908(3) .
C11 H5 3.92(2) '4 554'
C3 C9 3.925(2) 4
C17 C25 3.927(2) .
C5 H9b 3.93(2) 4
S1 H8b 3.93(2) '2 745'
C1 C11 3.931(2) 4
C2 H20 3.93(3) '1 455'
C2 H16 3.94(3) '1 455'
C17 H25a 3.94(3) .
C18 H8a 3.94(3) '2 745'
C16 C22 3.947(3) '4 554'
S1 H13 3.95(3) 4
C13 H16 3.95(2) .
C21 H15b 3.95(3) 4
C10 H25a 3.96(4) '3 755'
O2 H21 3.96(3) '3 756'
C16 H25b 3.96(4) '2 755'
C24 H16 3.96(3) .
C9 H25a 3.96(3) .
C12 H9b 3.96(3) .
S1 H9b 3.97(2) .
C17 C25 3.969(3) '2 755'
C16 H2 3.97(2) '1 655'
N1 H4 3.97(3) '2 745'
C16 H23 3.97(2) .
C6 C12 3.978(2) 4
C5 H12 3.99(2) 4
C7 H16 3.99(3) '2 745'

loop_
_geom_torsion_atom_site_label_1
_geom_torsion_atom_site_label_2
_geom_torsion_atom_site_label_3
_geom_torsion_atom_site_label_4
_geom_torsion
N1 S1 C24 C10 -179.01(11)
N1 S1 C24 C14 .06(15)
O1 S1 C24 C10 -46.43(13)
O1 S1 C24 C14 132.64(12)
C25 S1 C24 C10 69.96(15)
C25 S1 C24 C14 -110.98(14)
C24 S1 N1 C17 57.10(15)
O1 S1 N1 C17 -68.60(15)
C25 S1 N1 C17 170.25(15)
C24 S1 C25 H25c -54(2)
C24 S1 C25 H25a 63.4(16)
C24 S1 C25 H25b 168(3)
N1 S1 C25 H25c -173(2)
N1 S1 C25 H25a -56.2(16)
N1 S1 C25 H25b 48(3)
O1 S1 C25 H25c 60(2)
O1 S1 C25 H25a 176.6(16)
O1 S1 C25 H25b -79(3)
S1 C24 C10 C11 178.71(11)
S1 C24 C10 C9 -1.1(2)
C14 C24 C10 C11 -.3(2)
C14 C24 C10 C9 179.84(15)
S1 C24 C14 C13 -176.14(12)
S1 C24 C14 C15 6.0(2)
C10 C24 C14 C13 2.9(2)
C10 C24 C14 C15 -174.92(16)
C24 C10 C11 C12 -2.1(2)
C24 C10 C11 H11 180.0(14)
C9 C10 C11 C12 177.75(16)
C9 C10 C11 H11 -.2(14)
C24 C10 C9 C8 105.42(17)
C24 C10 C9 H9a -14.4(15)
C24 C10 C9 H9b -134.6(14)
C11 C10 C9 C8 -74.39(17)
C11 C10 C9 H9a 165.8(15)
C11 C10 C9 H9b 45.5(14)
C19 C18 C23 C22 -2.7(3)
C19 C18 C23 H23 178.2(18)
C17 C18 C23 C22 175.30(18)
C17 C18 C23 H23 -3.9(18)
C23 C18 C19 C20 2.8(3)
C23 C18 C19 H19 -176(2)
C17 C18 C19 C20 -175.07(18)
C17 C18 C19 H19 6(2)
C23 C18 C17 C16 -173.50(18)
C23 C18 C17 N1 -1.8(2)
C19 C18 C17 C16 4.3(3)
C19 C18 C17 N1 176.02(16)
C24 C14 C13 C12 -3.2(2)
C24 C14 C13 H13 -179.4(16)
C15 C14 C13 C12 174.75(17)
C15 C14 C13 H13 -1.4(16)
C24 C14 C15 C16 -62.5(3)
C24 C14 C15 H1a 174.1(14)
C24 C14 C15 H15b 61(2)
C13 C14 C15 C16 119.7(2)
C13 C14 C15 H1a -3.7(14)
C13 C14 C15 H15b -117(2)
C14 C13 C12 C11 .9(3)
C14 C13 C12 H12 -179(2)
H13 C13 C12 C11 177.1(16)
H13 C13 C12 H12 -3(3)
C1 C6 C5 C4 -.5(2)
C1 C6 C5 H5 178.5(14)
C7 C6 C5 C4 -179.33(14)
C7 C6 C5 H5 -.4(14)
C5 C6 C1 C2 -.2(2)
C5 C6 C1 H1 -178.0(13)
C7 C6 C1 C2 178.74(14)
C7 C6 C1 H1 .9(13)
C5 C6 C7 C8 4.8(2)
C5 C6 C7 O2 -175.81(18)
C1 C6 C7 C8 -174.10(14)
C1 C6 C7 O2 5.3(2)
C6 C5 C4 C3 .7(2)
C6 C5 C4 H4 179.3(16)
H5 C5 C4 C3 -178.2(14)
H5 C5 C4 H4 0(2)
C18 C23 C22 C21 .4(3)
C18 C23 C22 H22 180(2)
H23 C23 C22 C21 179.5(18)
H23 C23 C22 H22 0(3)
C13 C12 C11 C10 1.8(3)
C13 C12 C11 H11 179.7(15)
H12 C12 C11 C10 -178(2)
H12 C12 C11 H11 0(2)
C18 C19 C20 C21 -.7(3)
C18 C19 C20 H20 179(2)
H19 C19 C20 C21 178(2)
H19 C19 C20 H20 -2(3)
C5 C4 C3 C2 -.3(3)
C5 C4 C3 H3 -179.5(18)
H4 C4 C3 C2 -178.8(17)
H4 C4 C3 H3 2(2)
C6 C1 C2 C3 .6(2)
C6 C1 C2 H2 -179.5(16)
H1 C1 C2 C3 178.4(13)
H1 C1 C2 H2 -2(2)
C18 C17 C16 C15 172.47(17)
C18 C17 C16 H16 -5(2)
N1 C17 C16 C15 .9(3)
N1 C17 C16 H16 -177(2)
C18 C17 N1 S1 111.81(13)
C16 C17 N1 S1 -75.8(2)
C14 C15 C16 C17 74.8(3)
C14 C15 C16 H16 -108(2)
H1a C15 C16 C17 -164.6(15)
H1a C15 C16 H16 13(3)
H15b C15 C16 C17 -51(2)
H15b C15 C16 H16 127(3)
C20 C21 C22 C23 1.8(3)
C20 C21 C22 H22 -178(2)
H21 C21 C22 C23 178(2)
H21 C21 C22 H22 -2(3)
C22 C21 C20 C19 -1.7(4)
C22 C21 C20 H20 179(2)
H21 C21 C20 C19 -178(2)
H21 C21 C20 H20 3(3)
C4 C3 C2 C1 -.3(3)
C4 C3 C2 H2 179.7(16)
H3 C3 C2 C1 178.8(18)
H3 C3 C2 H2 -1(2)
C10 C9 C8 C7 -179.93(12)
C10 C9 C8 H8b -56.7(17)
C10 C9 C8 H8a 57.2(17)
H9a C9 C8 C7 -57.4(13)
H9a C9 C8 H8b 66(2)
H9a C9 C8 H8a 180(2)
H9b C9 C8 C7 59.0(15)
H9b C9 C8 H8b -178(2)
H9b C9 C8 H8a -64(2)
C6 C7 C8 C9 176.63(13)
C6 C7 C8 H8b 53.6(16)
C6 C7 C8 H8a -56.9(17)
O2 C7 C8 C9 -2.8(2)
O2 C7 C8 H8b -125.8(16)
O2 C7 C8 H8a 123.7(17)
